data_2230629
loop_
_publ_author_name
'Leesakul, Nararak'
'Pakawatchai, Chaveng'
'Saithong, Saowanit'
'Tantirungrotechai, Yuthana'
'Kwanplod, Kwanchanok'

_publ_section_title
;
 Dichloridobis{<i>N</i>,<i>N</i>-diethyl-4-[(pyridin-2-yl-\k<i>N</i>)diazenyl]aniline}zinc
;
_journal_coeditor_code FJ2423
_journal_issue 7
_journal_name_full 'Acta Crystallographica Section E'
_journal_page_first m955
_journal_page_last m956
_journal_paper_doi 10.1107/S1600536811022884
_journal_volume 67
_journal_year 2011
_chemical_formula_iupac '[Zn Cl2 (C15 H18 N4)2]'
_chemical_formula_moiety 'C30 H36 Cl2 N8 Zn'
_chemical_formula_sum 'C30 H36 Cl2 N8 Zn'
_chemical_formula_weight 644.96
_chemical_name_systematic
;
Dichloridobis{<i>N</i>,<i>N</i>-diethyl-4-[(pyridin-2-
yl-\k<i>N</i>)diazenyl]aniline}zinc
;
_space_group_IT_number 14
_symmetry_cell_setting monoclinic
_symmetry_space_group_name_Hall '-P 2ybc'
_symmetry_space_group_name_H-M 'P 1 21/c 1'
_atom_sites_solution_hydrogens geom
_atom_sites_solution_primary direct
_atom_sites_solution_secondary difmap
_audit_creation_method SHELXL-97
_cell_angle_alpha 90.00
_cell_angle_beta 100.5620(10)
_cell_angle_gamma 90.00
_cell_formula_units_Z 4
_cell_length_a 13.4058(6)
_cell_length_b 13.8797(6)
_cell_length_c 16.8157(8)
_cell_measurement_reflns_used 5833
_cell_measurement_temperature 100(2)
_cell_measurement_theta_max 24.85
_cell_measurement_theta_min 2.32
_cell_volume 3075.9(2)
_computing_cell_refinement 'SAINT (Bruker, 2003)'
_computing_data_collection 'SMART (Bruker, 1998)'
_computing_data_reduction 'SAINT (Bruker, 2003)'
_computing_molecular_graphics 'Mercury (Macrae <i>et al.</i>, 2008)'
_computing_publication_material 'SHEXTL97 (Sheldrick, 2008) and publCIF (Westrip, 2010)'
_computing_structure_refinement 'SHELXL97 (Sheldrick, 2008)'
_computing_structure_solution 'SHELXS97 (Sheldrick, 2008)'
_diffrn_ambient_temperature 100(2)
_diffrn_measured_fraction_theta_full 1.000
_diffrn_measured_fraction_theta_max 1.000
_diffrn_measurement_device_type 'Bruker APEX CCD area-detector'
_diffrn_measurement_method 'Frames, each covering 0.3 \% in \w'
_diffrn_radiation_monochromator graphite
_diffrn_radiation_source 'fine-focus sealed tube'
_diffrn_radiation_type MoK\a
_diffrn_radiation_wavelength 0.71073
_diffrn_reflns_av_R_equivalents 0.0498
_diffrn_reflns_av_sigmaI/netI 0.0316
_diffrn_reflns_limit_h_max 15
_diffrn_reflns_limit_h_min -15
_diffrn_reflns_limit_k_max 16
_diffrn_reflns_limit_k_min -16
_diffrn_reflns_limit_l_max 19
_diffrn_reflns_limit_l_min -19
_diffrn_reflns_number 32570
_diffrn_reflns_theta_full 25.00
_diffrn_reflns_theta_max 25.00
_diffrn_reflns_theta_min 1.55
_diffrn_standards_decay_% 0
_diffrn_standards_number 0
_exptl_absorpt_coefficient_mu 1.007
_exptl_absorpt_correction_T_max 1.000
_exptl_absorpt_correction_T_min 0.780
_exptl_absorpt_correction_type multi-scan
_exptl_absorpt_process_details '(SADABS; Bruker, 2003)'
_exptl_crystal_colour 'red brown'
_exptl_crystal_density_diffrn 1.393
_exptl_crystal_density_method 'not measured'
_exptl_crystal_description block
_exptl_crystal_F_000 1344
_exptl_crystal_size_max 0.174
_exptl_crystal_size_mid 0.17
_exptl_crystal_size_min 0.064
_refine_diff_density_max 0.499
_refine_diff_density_min -0.271
_refine_ls_extinction_method none
_refine_ls_goodness_of_fit_ref 1.063
_refine_ls_hydrogen_treatment constr
_refine_ls_matrix_type full
_refine_ls_number_parameters 374
_refine_ls_number_reflns 5410
_refine_ls_number_restraints 0
_refine_ls_restrained_S_all 1.063
_refine_ls_R_factor_all 0.0451
_refine_ls_R_factor_gt 0.0350
_refine_ls_shift/su_max 0.002
_refine_ls_shift/su_mean 0.000
_refine_ls_structure_factor_coef Fsqd
_refine_ls_weighting_details 'calc w=1/[\s^2^(Fo^2^)+(0.0420P)^2^+1.4983P] where P=(Fo^2^+2Fc^2^)/3'
_refine_ls_weighting_scheme calc
_refine_ls_wR_factor_gt 0.0808
_refine_ls_wR_factor_ref 0.0855
_reflns_number_gt 4547
_reflns_number_total 5410
_reflns_threshold_expression I>2s(I)
_cod_data_source_file fj2423.cif
_cod_data_source_block I
_cod_original_sg_symbol_H-M 'P 21/c'
_cod_database_code 2230629
_cod_database_fobs_code 2230629

loop_
_symmetry_equiv_pos_as_xyz
'x, y, z'
'-x, y+1/2, -z+1/2'
'-x, -y, -z'
'x, -y-1/2, z-1/2'

loop_
_atom_site_type_symbol
_atom_site_label
_atom_site_fract_x
_atom_site_fract_y
_atom_site_fract_z
_atom_site_U_iso_or_equiv
_atom_site_adp_type
_atom_site_calc_flag
_atom_site_refinement_flags
_atom_site_occupancy
_atom_site_symmetry_multiplicity
_atom_site_disorder_assembly
_atom_site_disorder_group
Zn Zn1 0.22361(2) 1.268175(19) 0.199133(15) 0.01635(9) Uani d . 1 1 . .
Cl Cl1 0.33540(5) 1.35648(4) 0.28631(3) 0.02473(15) Uani d . 1 1 . .
Cl Cl2 0.10979(5) 1.36055(4) 0.11562(4) 0.02345(15) Uani d . 1 1 . .
N N1 0.14219(14) 1.19205(13) 0.27007(11) 0.0166(4) Uani d . 1 1 . .
N N2 0.11954(14) 1.08164(13) 0.16762(11) 0.0183(4) Uani d . 1 1 . .
N N3 0.09170(14) 0.99507(14) 0.14720(12) 0.0193(4) Uani d . 1 1 . .
N N4 0.15013(15) 0.85544(14) -0.15184(12) 0.0197(4) Uani d . 1 1 . .
N N5 0.30591(14) 1.20492(13) 0.12234(11) 0.0162(4) Uani d . 1 1 . .
N N6 0.35399(14) 1.09944(13) 0.22628(11) 0.0175(4) Uani d . 1 1 . .
N N7 0.40540(14) 1.02387(14) 0.25039(11) 0.0191(4) Uani d . 1 1 . .
N N8 0.38830(15) 0.89031(14) 0.56015(11) 0.0207(4) Uani d . 1 1 . .
C C1 0.13247(17) 1.22457(17) 0.34345(14) 0.0191(5) Uani d . 1 1 . .
H H1 0.1592 1.2862 0.3602 0.023 Uiso calc R 1 1 . .
C C2 0.08522(17) 1.17201(18) 0.39560(14) 0.0212(5) Uani d . 1 1 . .
H H2 0.0804 1.1962 0.4476 0.025 Uiso calc R 1 1 . .
C C3 0.04487(17) 1.08254(18) 0.36986(14) 0.0217(5) Uani d . 1 1 . .
H H3 0.0132 1.0441 0.4048 0.026 Uiso calc R 1 1 . .
C C4 0.05098(17) 1.04982(17) 0.29372(14) 0.0204(5) Uani d . 1 1 . .
H H4 0.0208 0.9903 0.2746 0.025 Uiso calc R 1 1 . .
C C5 0.10238(16) 1.10573(16) 0.24487(14) 0.0166(5) Uani d . 1 1 . .
C C6 0.10811(17) 0.96618(16) 0.07189(14) 0.0186(5) Uani d . 1 1 . .
C C7 0.07776(18) 0.87198(17) 0.04831(15) 0.0219(5) Uani d . 1 1 . .
H H7 0.0478 0.8329 0.0839 0.026 Uiso calc R 1 1 . .
C C8 0.09029(18) 0.83498(17) -0.02471(14) 0.0213(5) Uani d . 1 1 . .
H H8 0.0678 0.7714 -0.0392 0.026 Uiso calc R 1 1 . .
C C9 0.13627(17) 0.89031(17) -0.07878(14) 0.0184(5) Uani d . 1 1 . .
C C10 0.16746(18) 0.98555(17) -0.05428(14) 0.0194(5) Uani d . 1 1 . .
H H10 0.1995 1.0245 -0.0887 0.023 Uiso calc R 1 1 . .
C C11 0.15197(17) 1.02167(17) 0.01785(14) 0.0196(5) Uani d . 1 1 . .
H H11 0.1714 1.0862 0.0318 0.024 Uiso calc R 1 1 . .
C C12 0.21799(18) 0.90415(18) -0.19791(15) 0.0233(5) Uani d . 1 1 . .
H H12A 0.1994 0.9732 -0.2032 0.028 Uiso calc R 1 1 . .
H H12B 0.2079 0.8764 -0.2530 0.028 Uiso calc R 1 1 . .
C C13 0.32931(19) 0.89580(19) -0.15950(15) 0.0270(6) Uani d . 1 1 . .
H H13A 0.3398 0.9221 -0.1045 0.040 Uiso calc R 1 1 . .
H H13B 0.3704 0.9320 -0.1918 0.040 Uiso calc R 1 1 . .
H H13C 0.3496 0.8279 -0.1574 0.040 Uiso calc R 1 1 . .
C C14 0.1117(2) 0.76118(18) -0.18226(16) 0.0277(6) Uani d . 1 1 . .
H H14A 0.0902 0.7650 -0.2417 0.033 Uiso calc R 1 1 . .
H H14B 0.0512 0.7451 -0.1588 0.033 Uiso calc R 1 1 . .
C C15 0.1883(2) 0.6822(2) -0.1625(2) 0.0539(10) Uani d . 1 1 . .
H H15A 0.2444 0.6931 -0.1915 0.081 Uiso calc R 1 1 . .
H H15B 0.1562 0.6201 -0.1789 0.081 Uiso calc R 1 1 . .
H H15C 0.2145 0.6816 -0.1041 0.081 Uiso calc R 1 1 . .
C C16 0.30213(18) 1.23720(17) 0.04651(14) 0.0193(5) Uani d . 1 1 . .
H H16 0.2644 1.2940 0.0300 0.023 Uiso calc R 1 1 . .
C C17 0.35077(17) 1.19130(17) -0.00828(14) 0.0211(5) Uani d . 1 1 . .
H H17 0.3466 1.2155 -0.0616 0.025 Uiso calc R 1 1 . .
C C18 0.40618(18) 1.10855(18) 0.01682(14) 0.0221(5) Uani d . 1 1 . .
H H18 0.4401 1.0751 -0.0197 0.026 Uiso calc R 1 1 . .
C C19 0.41197(17) 1.07505(17) 0.09476(14) 0.0206(5) Uani d . 1 1 . .
H H19 0.4504 1.0191 0.1129 0.025 Uiso calc R 1 1 . .
C C20 0.36016(17) 1.12516(16) 0.14622(13) 0.0167(5) Uani d . 1 1 . .
C C21 0.39913(17) 0.99451(17) 0.32815(14) 0.0187(5) Uani d . 1 1 . .
C C22 0.45412(18) 0.91200(17) 0.35774(14) 0.0208(5) Uani d . 1 1 . .
H H22 0.4943 0.8800 0.3249 0.025 Uiso calc R 1 1 . .
C C23 0.45074(17) 0.87670(17) 0.43350(14) 0.0207(5) Uani d . 1 1 . .
H H23 0.4885 0.8205 0.4519 0.025 Uiso calc R 1 1 . .
C C24 0.39216(17) 0.92230(16) 0.48482(14) 0.0188(5) Uani d . 1 1 . .
C C25 0.33610(18) 1.00572(17) 0.45299(14) 0.0200(5) Uani d . 1 1 . .
H H25 0.2948 1.0377 0.4850 0.024 Uiso calc R 1 1 . .
C C26 0.34047(18) 1.04044(17) 0.37802(14) 0.0194(5) Uani d . 1 1 . .
H H26 0.3032 1.0967 0.3591 0.023 Uiso calc R 1 1 . .
C C27 0.31848(19) 0.93302(18) 0.60798(14) 0.0245(6) Uani d . 1 1 . .
H H27A 0.3236 1.0041 0.6054 0.029 Uiso calc R 1 1 . .
H H27B 0.3399 0.9136 0.6652 0.029 Uiso calc R 1 1 . .
C C28 0.20876(19) 0.9040(2) 0.57998(16) 0.0312(6) Uani d . 1 1 . .
H H28A 0.1865 0.9235 0.5235 0.047 Uiso calc R 1 1 . .
H H28B 0.1664 0.9357 0.6139 0.047 Uiso calc R 1 1 . .
H H28C 0.2024 0.8339 0.5844 0.047 Uiso calc R 1 1 . .
C C29 0.44691(19) 0.80678(17) 0.59611(15) 0.0239(6) Uani d . 1 1 . .
H H29A 0.4663 0.8172 0.6552 0.029 Uiso calc R 1 1 . .
H H29B 0.5102 0.8027 0.5738 0.029 Uiso calc R 1 1 . .
C C30 0.3912(2) 0.71195(18) 0.5815(2) 0.0381(7) Uani d . 1 1 . .
H H30A 0.3286 0.7150 0.6037 0.057 Uiso calc R 1 1 . .
H H30B 0.4344 0.6600 0.6081 0.057 Uiso calc R 1 1 . .
H H30C 0.3744 0.6994 0.5232 0.057 Uiso calc R 1 1 . .

loop_
_atom_site_aniso_label
_atom_site_aniso_U_11
_atom_site_aniso_U_22
_atom_site_aniso_U_33
_atom_site_aniso_U_12
_atom_site_aniso_U_13
_atom_site_aniso_U_23
Zn1 0.01989(16) 0.01422(15) 0.01534(15) 0.00023(11) 0.00428(11) 0.00035(11)
Cl1 0.0290(3) 0.0241(3) 0.0210(3) -0.0076(3) 0.0041(3) -0.0036(2)
Cl2 0.0261(3) 0.0200(3) 0.0243(3) 0.0059(2) 0.0047(3) 0.0049(2)
N1 0.0165(10) 0.0162(10) 0.0170(10) 0.0029(8) 0.0026(8) 0.0020(8)
N2 0.0170(10) 0.0169(10) 0.0204(10) 0.0005(8) 0.0013(8) -0.0017(8)
N3 0.0181(10) 0.0159(10) 0.0230(11) 0.0003(8) 0.0017(8) -0.0014(8)
N4 0.0200(10) 0.0182(10) 0.0205(10) -0.0021(8) 0.0024(8) -0.0033(8)
N5 0.0169(10) 0.0143(10) 0.0173(10) -0.0024(8) 0.0029(8) -0.0008(8)
N6 0.0170(10) 0.0163(10) 0.0187(10) -0.0011(8) 0.0021(8) 0.0009(8)
N7 0.0180(10) 0.0170(10) 0.0215(10) 0.0008(8) 0.0010(8) 0.0001(8)
N8 0.0229(11) 0.0183(10) 0.0208(11) 0.0040(9) 0.0040(9) 0.0037(9)
C1 0.0162(12) 0.0191(12) 0.0210(13) 0.0032(10) 0.0011(10) -0.0005(10)
C2 0.0180(12) 0.0288(14) 0.0171(12) 0.0060(11) 0.0042(10) 0.0015(10)
C3 0.0156(12) 0.0256(13) 0.0247(13) 0.0022(10) 0.0059(10) 0.0085(11)
C4 0.0139(12) 0.0167(12) 0.0299(14) -0.0002(10) 0.0022(10) 0.0014(10)
C5 0.0133(12) 0.0150(12) 0.0202(12) 0.0015(9) -0.0001(9) 0.0022(10)
C6 0.0160(12) 0.0177(12) 0.0213(12) 0.0006(10) 0.0017(10) -0.0017(10)
C7 0.0224(13) 0.0177(12) 0.0259(13) -0.0030(10) 0.0056(10) 0.0014(10)
C8 0.0221(13) 0.0141(12) 0.0277(13) -0.0020(10) 0.0047(10) -0.0021(10)
C9 0.0123(11) 0.0186(12) 0.0224(12) 0.0019(10) -0.0015(9) 0.0000(10)
C10 0.0191(12) 0.0189(12) 0.0196(12) -0.0035(10) 0.0022(10) 0.0022(10)
C11 0.0172(12) 0.0141(12) 0.0260(13) -0.0015(10) 0.0001(10) -0.0005(10)
C12 0.0248(14) 0.0237(13) 0.0210(13) -0.0022(11) 0.0035(10) -0.0018(10)
C13 0.0260(14) 0.0278(14) 0.0279(14) -0.0030(11) 0.0072(11) -0.0005(11)
C14 0.0265(14) 0.0237(14) 0.0326(15) -0.0047(11) 0.0049(11) -0.0080(11)
C15 0.0332(17) 0.0193(15) 0.103(3) -0.0011(13) -0.0038(18) -0.0061(17)
C16 0.0194(12) 0.0182(12) 0.0203(12) -0.0038(10) 0.0033(10) 0.0014(10)
C17 0.0208(13) 0.0247(13) 0.0182(12) -0.0094(11) 0.0048(10) 0.0022(10)
C18 0.0204(13) 0.0236(13) 0.0241(13) -0.0039(11) 0.0087(10) -0.0074(11)
C19 0.0166(12) 0.0204(12) 0.0256(13) -0.0011(10) 0.0056(10) -0.0022(10)
C20 0.0159(12) 0.0149(12) 0.0193(12) -0.0042(10) 0.0031(9) -0.0009(9)
C21 0.0165(12) 0.0186(12) 0.0204(12) -0.0004(10) 0.0015(10) 0.0000(10)
C22 0.0184(12) 0.0207(13) 0.0239(13) 0.0024(10) 0.0055(10) -0.0005(10)
C23 0.0176(12) 0.0171(12) 0.0265(13) 0.0051(10) 0.0020(10) 0.0022(10)
C24 0.0186(12) 0.0177(12) 0.0187(12) -0.0010(10) -0.0002(10) -0.0002(10)
C25 0.0203(12) 0.0183(12) 0.0214(12) 0.0026(10) 0.0036(10) -0.0022(10)
C26 0.0196(13) 0.0153(12) 0.0221(12) 0.0024(10) 0.0005(10) 0.0014(10)
C27 0.0313(14) 0.0255(13) 0.0175(12) 0.0064(11) 0.0068(11) 0.0009(10)
C28 0.0270(15) 0.0318(15) 0.0367(16) 0.0058(12) 0.0109(12) 0.0037(12)
C29 0.0267(14) 0.0232(13) 0.0211(13) 0.0051(11) 0.0026(10) 0.0043(10)
C30 0.0363(17) 0.0194(14) 0.058(2) 0.0035(12) 0.0057(14) 0.0040(13)

loop_
_atom_type_symbol
_atom_type_description
_atom_type_scat_dispersion_real
_atom_type_scat_dispersion_imag
_atom_type_scat_source
C C 0.0033 0.0016 'International Tables Vol C Tables 4.2.6.8 and 6.1.1.4'
H H 0.0000 0.0000 'International Tables Vol C Tables 4.2.6.8 and 6.1.1.4'
N N 0.0061 0.0033 'International Tables Vol C Tables 4.2.6.8 and 6.1.1.4'
Cl Cl 0.1484 0.1585 'International Tables Vol C Tables 4.2.6.8 and 6.1.1.4'
Zn Zn 0.2839 1.4301 'International Tables Vol C Tables 4.2.6.8 and 6.1.1.4'

loop_
_geom_angle_atom_site_label_1
_geom_angle_atom_site_label_2
_geom_angle_atom_site_label_3
_geom_angle_site_symmetry_1
_geom_angle_site_symmetry_3
_geom_angle
_geom_angle_publ_flag
N5 Zn1 N1 . . 123.54(8) ?
N5 Zn1 Cl1 . . 105.82(5) ?
N1 Zn1 Cl1 . . 105.24(6) ?
N5 Zn1 Cl2 . . 103.36(6) ?
N1 Zn1 Cl2 . . 106.35(5) ?
Cl1 Zn1 Cl2 . . 112.70(2) ?
C1 N1 C5 . . 119.2(2) ?
C1 N1 Zn1 . . 120.86(16) ?
C5 N1 Zn1 . . 119.82(15) ?
N3 N2 C5 . . 112.43(19) ?
N2 N3 C6 . . 115.34(19) ?
C9 N4 C14 . . 122.3(2) ?
C9 N4 C12 . . 120.86(19) ?
C14 N4 C12 . . 116.16(19) ?
C16 N5 C20 . . 118.8(2) ?
C16 N5 Zn1 . . 121.70(16) ?
C20 N5 Zn1 . . 119.34(15) ?
N7 N6 C20 . . 112.80(18) ?
N6 N7 C21 . . 114.67(19) ?
C24 N8 C27 . . 121.26(19) ?
C24 N8 C29 . . 122.4(2) ?
C27 N8 C29 . . 116.16(19) ?
N1 C1 C2 . . 122.6(2) ?
N1 C1 H1 . . 118.7 ?
C2 C1 H1 . . 118.7 ?
C1 C2 C3 . . 118.1(2) ?
C1 C2 H2 . . 120.9 ?
C3 C2 H2 . . 120.9 ?
C4 C3 C2 . . 119.9(2) ?
C4 C3 H3 . . 120.1 ?
C2 C3 H3 . . 120.1 ?
C3 C4 C5 . . 118.9(2) ?
C3 C4 H4 . . 120.6 ?
C5 C4 H4 . . 120.6 ?
N1 C5 C4 . . 121.2(2) ?
N1 C5 N2 . . 112.38(19) ?
C4 C5 N2 . . 126.5(2) ?
N3 C6 C11 . . 126.2(2) ?
N3 C6 C7 . . 116.2(2) ?
C11 C6 C7 . . 117.6(2) ?
C8 C7 C6 . . 121.7(2) ?
C8 C7 H7 . . 119.2 ?
C6 C7 H7 . . 119.2 ?
C7 C8 C9 . . 120.8(2) ?
C7 C8 H8 . . 119.6 ?
C9 C8 H8 . . 119.6 ?
N4 C9 C8 . . 122.2(2) ?
N4 C9 C10 . . 120.6(2) ?
C8 C9 C10 . . 117.2(2) ?
C11 C10 C9 . . 120.9(2) ?
C11 C10 H10 . . 119.5 ?
C9 C10 H10 . . 119.5 ?
C10 C11 C6 . . 121.7(2) ?
C10 C11 H11 . . 119.1 ?
C6 C11 H11 . . 119.1 ?
N4 C12 C13 . . 113.4(2) ?
N4 C12 H12A . . 108.9 ?
C13 C12 H12A . . 108.9 ?
N4 C12 H12B . . 108.9 ?
C13 C12 H12B . . 108.9 ?
H12A C12 H12B . . 107.7 ?
C12 C13 H13A . . 109.5 ?
C12 C13 H13B . . 109.5 ?
H13A C13 H13B . . 109.5 ?
C12 C13 H13C . . 109.5 ?
H13A C13 H13C . . 109.5 ?
H13B C13 H13C . . 109.5 ?
N4 C14 C15 . . 113.2(2) ?
N4 C14 H14A . . 108.9 ?
C15 C14 H14A . . 108.9 ?
N4 C14 H14B . . 108.9 ?
C15 C14 H14B . . 108.9 ?
H14A C14 H14B . . 107.8 ?
C14 C15 H15A . . 109.5 ?
C14 C15 H15B . . 109.5 ?
H15A C15 H15B . . 109.5 ?
C14 C15 H15C . . 109.5 ?
H15A C15 H15C . . 109.5 ?
H15B C15 H15C . . 109.5 ?
N5 C16 C17 . . 122.7(2) ?
N5 C16 H16 . . 118.7 ?
C17 C16 H16 . . 118.7 ?
C16 C17 C18 . . 118.1(2) ?
C16 C17 H17 . . 121.0 ?
C18 C17 H17 . . 121.0 ?
C19 C18 C17 . . 120.0(2) ?
C19 C18 H18 . . 120.0 ?
C17 C18 H18 . . 120.0 ?
C18 C19 C20 . . 118.4(2) ?
C18 C19 H19 . . 120.8 ?
C20 C19 H19 . . 120.8 ?
N5 C20 C19 . . 122.0(2) ?
N5 C20 N6 . . 111.74(19) ?
C19 C20 N6 . . 126.2(2) ?
N7 C21 C22 . . 117.1(2) ?
N7 C21 C26 . . 124.6(2) ?
C22 C21 C26 . . 118.3(2) ?
C23 C22 C21 . . 121.0(2) ?
C23 C22 H22 . . 119.5 ?
C21 C22 H22 . . 119.5 ?
C22 C23 C24 . . 121.4(2) ?
C22 C23 H23 . . 119.3 ?
C24 C23 H23 . . 119.3 ?
N8 C24 C23 . . 123.0(2) ?
N8 C24 C25 . . 120.6(2) ?
C23 C24 C25 . . 116.4(2) ?
C26 C25 C24 . . 121.6(2) ?
C26 C25 H25 . . 119.2 ?
C24 C25 H25 . . 119.2 ?
C25 C26 C21 . . 121.1(2) ?
C25 C26 H26 . . 119.4 ?
C21 C26 H26 . . 119.4 ?
N8 C27 C28 . . 113.8(2) ?
N8 C27 H27A . . 108.8 ?
C28 C27 H27A . . 108.8 ?
N8 C27 H27B . . 108.8 ?
C28 C27 H27B . . 108.8 ?
H27A C27 H27B . . 107.7 ?
C27 C28 H28A . . 109.5 ?
C27 C28 H28B . . 109.5 ?
H28A C28 H28B . . 109.5 ?
C27 C28 H28C . . 109.5 ?
H28A C28 H28C . . 109.5 ?
H28B C28 H28C . . 109.5 ?
N8 C29 C30 . . 114.2(2) ?
N8 C29 H29A . . 108.7 ?
C30 C29 H29A . . 108.7 ?
N8 C29 H29B . . 108.7 ?
C30 C29 H29B . . 108.7 ?
H29A C29 H29B . . 107.6 ?
C29 C30 H30A . . 109.5 ?
C29 C30 H30B . . 109.5 ?
H30A C30 H30B . . 109.5 ?
C29 C30 H30C . . 109.5 ?
H30A C30 H30C . . 109.5 ?
H30B C30 H30C . . 109.5 ?

loop_
_geom_bond_atom_site_label_1
_geom_bond_atom_site_label_2
_geom_bond_site_symmetry_2
_geom_bond_distance
_geom_bond_publ_flag
Zn1 N5 . 2.0439(19) ?
Zn1 N1 . 2.0513(19) ?
Zn1 Cl1 . 2.2565(6) ?
Zn1 Cl2 . 2.2713(6) ?
N1 C1 . 1.343(3) ?
N1 C5 . 1.348(3) ?
N2 N3 . 1.286(3) ?
N2 C5 . 1.401(3) ?
N3 C6 . 1.384(3) ?
N4 C9 . 1.364(3) ?
N4 C14 . 1.463(3) ?
N4 C12 . 1.464(3) ?
N5 C16 . 1.344(3) ?
N5 C20 . 1.345(3) ?
N6 N7 . 1.280(3) ?
N6 C20 . 1.410(3) ?
N7 C21 . 1.387(3) ?
N8 C24 . 1.352(3) ?
N8 C27 . 1.466(3) ?
N8 C29 . 1.467(3) ?
C1 C2 . 1.381(3) ?
C1 H1 . 0.9500 ?
C2 C3 . 1.391(3) ?
C2 H2 . 0.9500 ?
C3 C4 . 1.375(3) ?
C3 H3 . 0.9500 ?
C4 C5 . 1.400(3) ?
C4 H4 . 0.9500 ?
C6 C11 . 1.400(3) ?
C6 C7 . 1.405(3) ?
C7 C8 . 1.369(3) ?
C7 H7 . 0.9500 ?
C8 C9 . 1.415(3) ?
C8 H8 . 0.9500 ?
C9 C10 . 1.424(3) ?
C10 C11 . 1.363(3) ?
C10 H10 . 0.9500 ?
C11 H11 . 0.9500 ?
C12 C13 . 1.518(3) ?
C12 H12A . 0.9900 ?
C12 H12B . 0.9900 ?
C13 H13A . 0.9800 ?
C13 H13B . 0.9800 ?
C13 H13C . 0.9800 ?
C14 C15 . 1.498(4) ?
C14 H14A . 0.9900 ?
C14 H14B . 0.9900 ?
C15 H15A . 0.9800 ?
C15 H15B . 0.9800 ?
C15 H15C . 0.9800 ?
C16 C17 . 1.378(3) ?
C16 H16 . 0.9500 ?
C17 C18 . 1.391(3) ?
C17 H17 . 0.9500 ?
C18 C19 . 1.379(3) ?
C18 H18 . 0.9500 ?
C19 C20 . 1.391(3) ?
C19 H19 . 0.9500 ?
C21 C22 . 1.403(3) ?
C21 C26 . 1.404(3) ?
C22 C23 . 1.373(3) ?
C22 H22 . 0.9500 ?
C23 C24 . 1.418(3) ?
C23 H23 . 0.9500 ?
C24 C25 . 1.430(3) ?
C25 C26 . 1.361(3) ?
C25 H25 . 0.9500 ?
C26 H26 . 0.9500 ?
C27 C28 . 1.514(4) ?
C27 H27A . 0.9900 ?
C27 H27B . 0.9900 ?
C28 H28A . 0.9800 ?
C28 H28B . 0.9800 ?
C28 H28C . 0.9800 ?
C29 C30 . 1.511(4) ?
C29 H29A . 0.9900 ?
C29 H29B . 0.9900 ?
C30 H30A . 0.9800 ?
C30 H30B . 0.9800 ?
C30 H30C . 0.9800 ?

loop_
_geom_hbond_atom_site_label_D
_geom_hbond_atom_site_label_H
_geom_hbond_atom_site_label_A
_geom_hbond_site_symmetry_A
_geom_hbond_distance_DH
_geom_hbond_distance_HA
_geom_hbond_distance_DA
_geom_hbond_angle_DHA
C17 H17 Cl1 4_585 0.95 2.72 3.486(2) 138

loop_
_geom_torsion_atom_site_label_1
_geom_torsion_atom_site_label_2
_geom_torsion_atom_site_label_3
_geom_torsion_atom_site_label_4
_geom_torsion_site_symmetry_1
_geom_torsion_site_symmetry_2
_geom_torsion_site_symmetry_3
_geom_torsion_site_symmetry_4
_geom_torsion
_geom_torsion_publ_flag
N5 Zn1 N1 C1 . . . . 146.45(16) ?
Cl1 Zn1 N1 C1 . . . . 25.15(18) ?
Cl2 Zn1 N1 C1 . . . . -94.64(17) ?
N5 Zn1 N1 C5 . . . . -29.95(19) ?
Cl1 Zn1 N1 C5 . . . . -151.25(15) ?
Cl2 Zn1 N1 C5 . . . . 88.96(16) ?
C5 N2 N3 C6 . . . . -179.03(19) ?
N1 Zn1 N5 C16 . . . . 135.03(17) ?
Cl1 Zn1 N5 C16 . . . . -103.94(17) ?
Cl2 Zn1 N5 C16 . . . . 14.72(18) ?
N1 Zn1 N5 C20 . . . . -40.56(19) ?
Cl1 Zn1 N5 C20 . . . . 80.47(16) ?
Cl2 Zn1 N5 C20 . . . . -160.87(15) ?
C20 N6 N7 C21 . . . . -178.30(19) ?
C5 N1 C1 C2 . . . . 1.6(3) ?
Zn1 N1 C1 C2 . . . . -174.77(17) ?
N1 C1 C2 C3 . . . . -1.1(3) ?
C1 C2 C3 C4 . . . . -1.3(3) ?
C2 C3 C4 C5 . . . . 3.0(3) ?
C1 N1 C5 C4 . . . . 0.2(3) ?
Zn1 N1 C5 C4 . . . . 176.66(16) ?
C1 N1 C5 N2 . . . . -179.48(19) ?
Zn1 N1 C5 N2 . . . . -3.0(2) ?
C3 C4 C5 N1 . . . . -2.5(3) ?
C3 C4 C5 N2 . . . . 177.1(2) ?
N3 N2 C5 N1 . . . . 172.75(18) ?
N3 N2 C5 C4 . . . . -6.9(3) ?
N2 N3 C6 C11 . . . . 0.5(3) ?
N2 N3 C6 C7 . . . . -179.7(2) ?
N3 C6 C7 C8 . . . . -179.8(2) ?
C11 C6 C7 C8 . . . . 0.0(4) ?
C6 C7 C8 C9 . . . . 1.1(4) ?
C14 N4 C9 C8 . . . . 4.7(3) ?
C12 N4 C9 C8 . . . . -165.6(2) ?
C14 N4 C9 C10 . . . . -174.8(2) ?
C12 N4 C9 C10 . . . . 14.9(3) ?
C7 C8 C9 N4 . . . . 179.8(2) ?
C7 C8 C9 C10 . . . . -0.7(3) ?
N4 C9 C10 C11 . . . . 178.6(2) ?
C8 C9 C10 C11 . . . . -0.9(3) ?
C9 C10 C11 C6 . . . . 2.1(4) ?
N3 C6 C11 C10 . . . . 178.1(2) ?
C7 C6 C11 C10 . . . . -1.7(3) ?
C9 N4 C12 C13 . . . . 69.6(3) ?
C14 N4 C12 C13 . . . . -101.3(2) ?
C9 N4 C14 C15 . . . . -93.7(3) ?
C12 N4 C14 C15 . . . . 77.0(3) ?
C20 N5 C16 C17 . . . . 0.7(3) ?
Zn1 N5 C16 C17 . . . . -174.90(17) ?
N5 C16 C17 C18 . . . . -0.3(3) ?
C16 C17 C18 C19 . . . . -0.5(3) ?
C17 C18 C19 C20 . . . . 0.9(3) ?
C16 N5 C20 C19 . . . . -0.3(3) ?
Zn1 N5 C20 C19 . . . . 175.45(17) ?
C16 N5 C20 N6 . . . . -178.30(19) ?
Zn1 N5 C20 N6 . . . . -2.6(2) ?
C18 C19 C20 N5 . . . . -0.5(3) ?
C18 C19 C20 N6 . . . . 177.2(2) ?
N7 N6 C20 N5 . . . . -179.76(18) ?
N7 N6 C20 C19 . . . . 2.3(3) ?
N6 N7 C21 C22 . . . . -179.9(2) ?
N6 N7 C21 C26 . . . . 1.3(3) ?
N7 C21 C22 C23 . . . . -178.7(2) ?
C26 C21 C22 C23 . . . . 0.1(3) ?
C21 C22 C23 C24 . . . . -0.3(4) ?
C27 N8 C24 C23 . . . . -173.3(2) ?
C29 N8 C24 C23 . . . . 1.7(3) ?
C27 N8 C24 C25 . . . . 6.9(3) ?
C29 N8 C24 C25 . . . . -178.1(2) ?
C22 C23 C24 N8 . . . . -179.0(2) ?
C22 C23 C24 C25 . . . . 0.8(3) ?
N8 C24 C25 C26 . . . . 178.6(2) ?
C23 C24 C25 C26 . . . . -1.3(3) ?
C24 C25 C26 C21 . . . . 1.1(4) ?
N7 C21 C26 C25 . . . . 178.2(2) ?
C22 C21 C26 C25 . . . . -0.5(3) ?
C24 N8 C27 C28 . . . . 74.3(3) ?
C29 N8 C27 C28 . . . . -101.0(2) ?
C24 N8 C29 C30 . . . . -91.3(3) ?
C27 N8 C29 C30 . . . . 84.0(3) ?
